data_2213535
loop_
_publ_author_name
'Saeed, Aamer'
'Bolte, Michael'

_publ_section_title
;
 <i>N</i>-(4-Methyl-3-phenyl-2,3-dihydro-1,3-thiazol-2-ylidene)benzamide
;
_journal_coeditor_code SG2152
_journal_issue 5
_journal_name_full 'Acta Crystallographica Section E'
_journal_page_first o2455
_journal_page_last o2456
_journal_paper_doi 10.1107/S1600536807017138
_journal_volume 63
_journal_year 2007
_chemical_formula_iupac 'C18 H16 N2 O S'
_chemical_formula_moiety 'C18 H16 N2 O S'
_chemical_formula_sum 'C18 H16 N2 O S'
_chemical_formula_weight 308.39
_chemical_name_systematic
;
N-(4-Methyl-3-phenyl-2,3-dihydro-1,3-thiazol-2-ylidene)benzamide
;
_space_group_IT_number 148
_symmetry_cell_setting hexagonal
_symmetry_space_group_name_Hall '-R 3'
_symmetry_space_group_name_H-M 'R -3 :H'
_atom_sites_solution_hydrogens geom
_atom_sites_solution_primary direct
_atom_sites_solution_secondary difmap
_audit_creation_method SHELXL97
_cell_angle_alpha 90.00
_cell_angle_beta 90.00
_cell_angle_gamma 120.00
_cell_formula_units_Z 18
_cell_length_a 18.8437(14)
_cell_length_b 18.8437(14)
_cell_length_c 23.561(2)
_cell_measurement_reflns_used 9559
_cell_measurement_temperature 173(2)
_cell_measurement_theta_max 25.8
_cell_measurement_theta_min 3.4
_cell_volume 7245.3(10)
_computing_cell_refinement X-AREA
_computing_data_collection 'X-AREA (Stoe & Cie, 2001)'
_computing_data_reduction X-AREA
_computing_molecular_graphics 'PLATON  (Spek, 2003)'
_computing_publication_material SHELXL97
_computing_structure_refinement 'SHELXL97 (Sheldrick, 1997)'
_computing_structure_solution 'SHELXS97 (Sheldrick, 1997)'
_diffrn_ambient_temperature 173(2)
_diffrn_measured_fraction_theta_full 0.997
_diffrn_measured_fraction_theta_max 0.987
_diffrn_measurement_device_type 'Stoe IPDSII two-circle'
_diffrn_measurement_method \w
_diffrn_radiation_monochromator graphite
_diffrn_radiation_source 'fine-focus sealed tube'
_diffrn_radiation_type MoK\a
_diffrn_radiation_wavelength 0.71073
_diffrn_reflns_av_R_equivalents 0.0443
_diffrn_reflns_av_sigmaI/netI 0.0314
_diffrn_reflns_limit_h_max 21
_diffrn_reflns_limit_h_min -21
_diffrn_reflns_limit_k_max 22
_diffrn_reflns_limit_k_min -22
_diffrn_reflns_limit_l_max 28
_diffrn_reflns_limit_l_min -26
_diffrn_reflns_number 11573
_diffrn_reflns_theta_full 25.00
_diffrn_reflns_theta_max 25.68
_diffrn_reflns_theta_min 3.38
_diffrn_standards_number 0
_exptl_absorpt_coefficient_mu 0.204
_exptl_absorpt_correction_T_max 0.9504
_exptl_absorpt_correction_T_min 0.9389
_exptl_absorpt_correction_type multi-scan
_exptl_absorpt_process_details '(MULABS; Spek, 2003; Blessing, 1995)'
_exptl_crystal_colour colourless
_exptl_crystal_density_diffrn 1.272
_exptl_crystal_density_method 'not measured'
_exptl_crystal_description block
_exptl_crystal_F_000 2916
_exptl_crystal_size_max 0.26
_exptl_crystal_size_mid 0.24
_exptl_crystal_size_min 0.20
_refine_diff_density_max 0.502
_refine_diff_density_min -0.260
_refine_ls_extinction_method none
_refine_ls_goodness_of_fit_ref 1.013
_refine_ls_hydrogen_treatment constr
_refine_ls_matrix_type full
_refine_ls_number_parameters 201
_refine_ls_number_reflns 3025
_refine_ls_number_restraints 0
_refine_ls_restrained_S_all 1.013
_refine_ls_R_factor_all 0.0596
_refine_ls_R_factor_gt 0.0418
_refine_ls_shift/su_max 0.000
_refine_ls_shift/su_mean 0.000
_refine_ls_structure_factor_coef Fsqd
_refine_ls_weighting_details 'calc w = 1/[\s^2^(Fo^2^)+(0.0665P)^2^+2.2717P] where P=(Fo^2^+2Fc^2^)/3'
_refine_ls_weighting_scheme calc
_refine_ls_wR_factor_gt 0.1051
_refine_ls_wR_factor_ref 0.1141
_reflns_number_gt 2336
_reflns_number_total 3025
_reflns_threshold_expression I>2\s(I)
_cod_data_source_file sg2152.cif
_cod_data_source_block I
_cod_original_sg_symbol_H-M 'R -3'
_cod_database_code 2213535
_cod_database_fobs_code 2213535

loop_
_symmetry_equiv_pos_as_xyz
'x, y, z'
'-y, x-y, z'
'-x+y, -x, z'
'x+2/3, y+1/3, z+1/3'
'-y+2/3, x-y+1/3, z+1/3'
'-x+y+2/3, -x+1/3, z+1/3'
'x+1/3, y+2/3, z+2/3'
'-y+1/3, x-y+2/3, z+2/3'
'-x+y+1/3, -x+2/3, z+2/3'
'-x, -y, -z'
'y, -x+y, -z'
'x-y, x, -z'
'-x+2/3, -y+1/3, -z+1/3'
'y+2/3, -x+y+1/3, -z+1/3'
'x-y+2/3, x+1/3, -z+1/3'
'-x+1/3, -y+2/3, -z+2/3'
'y+1/3, -x+y+2/3, -z+2/3'
'x-y+1/3, x+2/3, -z+2/3'

loop_
_atom_site_type_symbol
_atom_site_label
_atom_site_fract_x
_atom_site_fract_y
_atom_site_fract_z
_atom_site_U_iso_or_equiv
_atom_site_adp_type
_atom_site_calc_flag
_atom_site_refinement_flags
_atom_site_occupancy
S S1 0.15714(3) 0.08813(3) 0.42426(3) 0.05856(19) Uani d . 1
O O1 0.19191(8) 0.23963(9) 0.40863(8) 0.0689(5) Uani d . 1
N N1 0.29852(9) 0.10065(8) 0.42549(6) 0.0435(4) Uani d . 1
N N2 0.30922(9) 0.22995(9) 0.41791(7) 0.0432(4) Uani d . 1
C C1 0.26355(11) 0.14910(11) 0.42201(8) 0.0440(4) Uani d . 1
C C2 0.24185(13) 0.01593(11) 0.42972(8) 0.0501(5) Uani d . 1
C C3 0.16452(13) 0.00044(12) 0.43055(10) 0.0581(5) Uani d . 1
H H3 0.1184 -0.0530 0.4342 0.070 Uiso calc R 1
C C4 0.26753(11) 0.27164(11) 0.41219(9) 0.0465(4) Uani d . 1
C C11 0.38605(11) 0.13371(10) 0.42178(7) 0.0399(4) Uani d . 1
C C12 0.41806(12) 0.11622(12) 0.37424(8) 0.0487(5) Uani d . 1
H H12 0.3828 0.0842 0.3443 0.058 Uiso calc R 1
C C13 0.50140(14) 0.14549(13) 0.37059(10) 0.0573(5) Uani d . 1
H H13 0.5234 0.1334 0.3382 0.069 Uiso calc R 1
C C14 0.55277(13) 0.19233(13) 0.41406(10) 0.0595(6) Uani d . 1
H H14 0.6100 0.2123 0.4116 0.071 Uiso calc R 1
C C15 0.52036(13) 0.21004(13) 0.46122(10) 0.0582(5) Uani d . 1
H H15 0.5558 0.2428 0.4909 0.070 Uiso calc R 1
C C16 0.43667(12) 0.18048(11) 0.46561(8) 0.0491(5) Uani d . 1
H H16 0.4146 0.1922 0.4982 0.059 Uiso calc R 1
C C21 0.27075(15) -0.04472(12) 0.43248(10) 0.0606(6) Uani d . 1
H H21A 0.2241 -0.0993 0.4403 0.091 Uiso calc R 1
H H21B 0.3115 -0.0292 0.4628 0.091 Uiso calc R 1
H H21C 0.2956 -0.0455 0.3961 0.091 Uiso calc R 1
C C41 0.32054(10) 0.36292(11) 0.40957(8) 0.0402(4) Uani d . 1
C C42 0.28854(11) 0.40924(12) 0.38642(8) 0.0461(4) Uani d . 1
H H42 0.2340 0.3826 0.3723 0.055 Uiso calc R 1
C C43 0.33585(12) 0.49384(12) 0.38386(9) 0.0510(5) Uani d . 1
H H43 0.3137 0.5244 0.3671 0.061 Uiso calc R 1
C C44 0.41525(12) 0.53490(11) 0.40542(9) 0.0503(5) Uani d . 1
C C45 0.44725(11) 0.48855(11) 0.42806(8) 0.0464(4) Uani d . 1
H H45 0.5016 0.5155 0.4425 0.056 Uiso calc R 1
C C46 0.40106(10) 0.40360(11) 0.42986(8) 0.0413(4) Uani d . 1
H H46 0.4243 0.3730 0.4449 0.050 Uiso calc R 1
C C47 0.46466(16) 0.62749(13) 0.40436(13) 0.0763(7) Uani d . 1
H H47A 0.5007 0.6455 0.3711 0.115 Uiso calc R 1
H H47B 0.4978 0.6473 0.4389 0.115 Uiso calc R 1
H H47C 0.4275 0.6496 0.4024 0.115 Uiso calc R 1

loop_
_atom_site_aniso_label
_atom_site_aniso_U_11
_atom_site_aniso_U_22
_atom_site_aniso_U_33
_atom_site_aniso_U_12
_atom_site_aniso_U_13
_atom_site_aniso_U_23
S1 0.0391(3) 0.0415(3) 0.0812(4) 0.0097(2) 0.0095(2) -0.0056(2)
O1 0.0297(7) 0.0479(8) 0.1235(14) 0.0153(6) 0.0054(7) -0.0027(8)
N1 0.0451(8) 0.0319(7) 0.0477(9) 0.0148(7) 0.0027(6) -0.0004(6)
N2 0.0365(8) 0.0347(8) 0.0569(9) 0.0165(6) 0.0035(6) -0.0026(6)
C1 0.0401(9) 0.0374(9) 0.0492(10) 0.0154(8) 0.0039(8) -0.0037(7)
C2 0.0589(12) 0.0304(9) 0.0467(10) 0.0117(8) 0.0025(9) 0.0008(7)
C3 0.0548(12) 0.0339(10) 0.0649(14) 0.0067(9) 0.0080(10) -0.0014(9)
C4 0.0360(10) 0.0411(10) 0.0613(12) 0.0185(8) 0.0052(8) -0.0030(8)
C11 0.0472(10) 0.0310(8) 0.0427(10) 0.0204(7) 0.0010(7) 0.0037(7)
C12 0.0614(12) 0.0453(10) 0.0438(10) 0.0300(9) -0.0002(9) -0.0029(8)
C13 0.0672(13) 0.0559(12) 0.0612(13) 0.0402(11) 0.0136(10) 0.0059(10)
C14 0.0521(12) 0.0546(12) 0.0799(16) 0.0327(10) 0.0027(11) 0.0082(11)
C15 0.0564(12) 0.0533(12) 0.0635(13) 0.0264(10) -0.0130(10) -0.0061(10)
C16 0.0552(11) 0.0442(10) 0.0472(11) 0.0242(9) -0.0019(8) -0.0047(8)
C21 0.0809(15) 0.0348(10) 0.0597(13) 0.0242(10) -0.0052(11) 0.0036(9)
C41 0.0358(9) 0.0387(9) 0.0482(10) 0.0201(8) 0.0069(7) -0.0032(7)
C42 0.0384(9) 0.0508(10) 0.0537(11) 0.0259(9) 0.0037(8) -0.0024(8)
C43 0.0530(11) 0.0484(11) 0.0623(13) 0.0333(10) 0.0076(9) 0.0047(9)
C44 0.0497(11) 0.0395(10) 0.0625(12) 0.0227(9) 0.0090(9) 0.0016(8)
C45 0.0387(9) 0.0409(10) 0.0559(11) 0.0172(8) 0.0023(8) -0.0046(8)
C46 0.0390(9) 0.0401(9) 0.0488(10) 0.0228(8) 0.0034(7) -0.0009(7)
C47 0.0715(16) 0.0398(11) 0.114(2) 0.0251(11) 0.0022(14) 0.0035(12)

loop_
_atom_type_symbol
_atom_type_description
_atom_type_scat_dispersion_real
_atom_type_scat_dispersion_imag
_atom_type_scat_source
C C 0.0033 0.0016 'International Tables Vol C Tables 4.2.6.8 and 6.1.1.4'
H H 0.0000 0.0000 'International Tables Vol C Tables 4.2.6.8 and 6.1.1.4'
N N 0.0061 0.0033 'International Tables Vol C Tables 4.2.6.8 and 6.1.1.4'
O O 0.0106 0.0060 'International Tables Vol C Tables 4.2.6.8 and 6.1.1.4'
S S 0.1246 0.1234 'International Tables Vol C Tables 4.2.6.8 and 6.1.1.4'

loop_
_geom_angle_atom_site_label_1
_geom_angle_atom_site_label_2
_geom_angle_atom_site_label_3
_geom_angle
C3 S1 C1 90.97(9)
C1 N1 C2 114.45(15)
C1 N1 C11 122.33(14)
C2 N1 C11 123.13(15)
C1 N2 C4 115.96(15)
N2 C1 N1 121.19(16)
N2 C1 S1 129.13(14)
N1 C1 S1 109.69(12)
C3 C2 N1 111.95(17)
C3 C2 C21 127.42(18)
N1 C2 C21 120.62(18)
C2 C3 S1 112.92(14)
C2 C3 H3 123.5
S1 C3 H3 123.5
O1 C4 N2 125.25(17)
O1 C4 C41 119.97(16)
N2 C4 C41 114.78(15)
C16 C11 C12 120.73(18)
C16 C11 N1 120.28(16)
C12 C11 N1 118.97(16)
C13 C12 C11 119.81(19)
C13 C12 H12 120.1
C11 C12 H12 120.1
C14 C13 C12 120.1(2)
C14 C13 H13 119.9
C12 C13 H13 119.9
C13 C14 C15 119.7(2)
C13 C14 H14 120.2
C15 C14 H14 120.2
C14 C15 C16 120.8(2)
C14 C15 H15 119.6
C16 C15 H15 119.6
C11 C16 C15 118.88(19)
C11 C16 H16 120.6
C15 C16 H16 120.6
C2 C21 H21A 109.5
C2 C21 H21B 109.5
H21A C21 H21B 109.5
C2 C21 H21C 109.5
H21A C21 H21C 109.5
H21B C21 H21C 109.5
C42 C41 C46 118.70(16)
C42 C41 C4 119.06(16)
C46 C41 C4 122.24(16)
C43 C42 C41 120.40(17)
C43 C42 H42 119.8
C41 C42 H42 119.8
C42 C43 C44 121.21(18)
C42 C43 H43 119.4
C44 C43 H43 119.4
C45 C44 C43 118.27(17)
C45 C44 C47 121.35(19)
C43 C44 C47 120.39(19)
C46 C45 C44 121.09(17)
C46 C45 H45 119.5
C44 C45 H45 119.5
C45 C46 C41 120.29(17)
C45 C46 H46 119.9
C41 C46 H46 119.9
C44 C47 H47A 109.5
C44 C47 H47B 109.5
H47A C47 H47B 109.5
C44 C47 H47C 109.5
H47A C47 H47C 109.5
H47B C47 H47C 109.5

loop_
_geom_bond_atom_site_label_1
_geom_bond_atom_site_label_2
_geom_bond_distance
S1 C3 1.732(2)
S1 C1 1.7435(18)
O1 C4 1.242(2)
N1 C1 1.370(2)
N1 C2 1.412(2)
N1 C11 1.445(2)
N2 C1 1.327(2)
N2 C4 1.367(2)
C2 C3 1.336(3)
C2 C21 1.493(3)
C3 H3 0.9500
C4 C41 1.497(2)
C11 C16 1.383(3)
C11 C12 1.388(3)
C12 C13 1.383(3)
C12 H12 0.9500
C13 C14 1.382(3)
C13 H13 0.9500
C14 C15 1.387(3)
C14 H14 0.9500
C15 C16 1.389(3)
C15 H15 0.9500
C16 H16 0.9500
C21 H21A 0.9800
C21 H21B 0.9800
C21 H21C 0.9800
C41 C42 1.396(3)
C41 C46 1.398(2)
C42 C43 1.385(3)
C42 H42 0.9500
C43 C44 1.392(3)
C43 H43 0.9500
C44 C45 1.392(3)
C44 C47 1.512(3)
C45 C46 1.389(3)
C45 H45 0.9500
C46 H46 0.9500
C47 H47A 0.9800
C47 H47B 0.9800
C47 H47C 0.9800

loop_
_geom_torsion_atom_site_label_1
_geom_torsion_atom_site_label_2
_geom_torsion_atom_site_label_3
_geom_torsion_atom_site_label_4
_geom_torsion
C4 N2 C1 N1 177.22(17)
C4 N2 C1 S1 -3.1(3)
C2 N1 C1 N2 179.92(17)
C11 N1 C1 N2 -3.5(3)
C2 N1 C1 S1 0.2(2)
C11 N1 C1 S1 176.78(13)
C3 S1 C1 N2 -179.10(19)
C3 S1 C1 N1 0.61(15)
C1 N1 C2 C3 -1.2(2)
C11 N1 C2 C3 -177.76(17)
C1 N1 C2 C21 178.57(18)
C11 N1 C2 C21 2.0(3)
N1 C2 C3 S1 1.7(2)
C21 C2 C3 S1 -178.10(17)
C1 S1 C3 C2 -1.33(18)
C1 N2 C4 O1 -2.7(3)
C1 N2 C4 C41 178.09(16)
C1 N1 C11 C16 70.7(2)
C2 N1 C11 C16 -113.0(2)
C1 N1 C11 C12 -110.8(2)
C2 N1 C11 C12 65.5(2)
C16 C11 C12 C13 0.3(3)
N1 C11 C12 C13 -178.30(16)
C11 C12 C13 C14 -0.3(3)
C12 C13 C14 C15 -0.2(3)
C13 C14 C15 C16 0.7(3)
C12 C11 C16 C15 0.2(3)
N1 C11 C16 C15 178.78(17)
C14 C15 C16 C11 -0.7(3)
O1 C4 C41 C42 -19.3(3)
N2 C4 C41 C42 160.02(17)
O1 C4 C41 C46 160.34(19)
N2 C4 C41 C46 -20.4(3)
C46 C41 C42 C43 -0.2(3)
C4 C41 C42 C43 179.44(17)
C41 C42 C43 C44 -1.6(3)
C42 C43 C44 C45 2.1(3)
C42 C43 C44 C47 -177.5(2)
C43 C44 C45 C46 -0.8(3)
C47 C44 C45 C46 178.8(2)
C44 C45 C46 C41 -1.0(3)
C42 C41 C46 C45 1.5(3)
C4 C41 C46 C45 -178.15(17)

loop_
_cod_related_entry_id
_cod_related_entry_database
_cod_related_entry_code
1 ChemSpider 17239607
